data_4108102
loop_
_publ_author_name
'Paz Vaqueiro'
'M. Lucia Romero'

_publ_contact_author_address
; 
 Department of Chemistry, 
 Heriot-Watt University,  
 Edinburgh, EH14 4AS, UK. 
;
_publ_contact_author_email chepv@hw.ac.uk
_publ_contact_author_fax '+44 1314512180'
_publ_contact_author_name 'Paz Vaqueiro'
_publ_contact_author_phone '+44 1314513759'
_publ_section_title
;
 Gallium-Sulfide Supertetrahedral Clusters as Building Blocks of Covalent
 Organic-Inorganic Networks
;
_journal_name_full 'Journal of the American Chemical Society'
_journal_page_first 9630
_journal_page_last 9631
_journal_paper_doi 10.1021/ja801619e
_journal_volume 130
_journal_year 2008
_chemical_formula_moiety 'C25 H24 Ga10 N4 S16'
_chemical_formula_sum 'C25 H24 Ga10 N4 S16'
_chemical_formula_weight 1590.75
_space_group_IT_number 2
_symmetry_cell_setting triclinic
_symmetry_space_group_name_Hall '-P 1'
_symmetry_space_group_name_H-M 'P -1'
_atom_sites_solution_hydrogens geom
_atom_sites_solution_primary direct
_audit_creation_date 08-02-01
_audit_creation_method CRYSTALS_ver_12.51
_cell_angle_alpha 81.599(6)
_cell_angle_beta 88.542(5)
_cell_angle_gamma 82.967(5)
_cell_formula_units_Z 2
_cell_length_a 12.4678(12)
_cell_length_b 13.6806(13)
_cell_length_c 20.385(2)
_cell_measurement_reflns_used 20798
_cell_measurement_temperature 100
_cell_measurement_theta_max 31.673
_cell_measurement_theta_min 1.516
_cell_volume 3413.7(6)
_computing_cell_refinement 'APEX 2 (Bruker, 2005)'
_computing_data_collection 'APEX 2 (Bruker, 2005)'
_computing_data_reduction 'APEX 2 (Bruker, 2005)'
_computing_molecular_graphics 'ATOMS (Dowty, 2000)'
_computing_publication_material 'CRYSTALS (Betteridge et al., 2003)'
_computing_structure_refinement 'CRYSTALS (Betteridge et al., 2003)'
_computing_structure_solution 'SIR92 (Altomare et al., 1994)'
_diffrn_ambient_temperature 100
_diffrn_measured_fraction_theta_full 0.996
_diffrn_measured_fraction_theta_max 0.902
_diffrn_measurement_device_type
;
Bruker-Nonius APEX-2 CCD area-detector diffractometer
;
_diffrn_measurement_method \w/2\q
_diffrn_radiation_monochromator graphite
_diffrn_radiation_type 'Mo K\a'
_diffrn_radiation_wavelength 0.71073
_diffrn_reflns_av_R_equivalents 0.034
_diffrn_reflns_limit_h_max 18
_diffrn_reflns_limit_h_min -18
_diffrn_reflns_limit_k_max 19
_diffrn_reflns_limit_k_min -19
_diffrn_reflns_limit_l_max 29
_diffrn_reflns_limit_l_min -29
_diffrn_reflns_number 89986
_diffrn_reflns_theta_full 29.773
_diffrn_reflns_theta_max 31.673
_diffrn_reflns_theta_min 1.516
_diffrn_standards_number 0
_exptl_absorpt_coefficient_mu 4.388
_exptl_absorpt_correction_T_max 0.4956
_exptl_absorpt_correction_T_min 0.1561
_exptl_absorpt_correction_type multi-scan
_exptl_absorpt_process_details 'Bruker SADABS'
_exptl_crystal_colour colourless
_exptl_crystal_density_diffrn 1.547
_exptl_crystal_description plate
_exptl_crystal_F_000 1536
_exptl_crystal_size_max 0.70
_exptl_crystal_size_mid 0.36
_exptl_crystal_size_min 0.16
_refine_diff_density_max 1.88
_refine_diff_density_min -1.41
_refine_ls_extinction_method none
_refine_ls_goodness_of_fit_ref 1.0767
_refine_ls_hydrogen_treatment noref
_refine_ls_matrix_type full
_refine_ls_number_parameters 409
_refine_ls_number_reflns 11508
_refine_ls_number_restraints 154
_refine_ls_R_factor_all 0.1086
_refine_ls_R_factor_gt 0.0636
_refine_ls_shift/su_max 0.000826
_refine_ls_structure_factor_coef F
_refine_ls_weighting_details
;
 Method, part 1, Chebychev polynomial, (Watkin, 1994, Prince, 1982) 
 [weight] = 1.0/[A~0~*T~0~(x)+A~1~*T~1~(x) ... +A~n-1~]*T~n-1~(x)] 
 where A~i~ are the Chebychev coefficients listed below and x= Fcalc/Fmax 
 Method = Robust Weighting (Prince, 1982) 
 W = [weight] * [1-(deltaF/6*sigmaF)^2^]^2^ 
 A~i~ are: 
 1.08 0.894 0.503 
;
_refine_ls_weighting_scheme calc
_refine_ls_wR_factor_all 0.1552
_refine_ls_wR_factor_gt 0.0788
_refine_ls_wR_factor_ref 0.0788
_reflns_limit_h_max 18
_reflns_limit_h_min -18
_reflns_limit_k_max 19
_reflns_limit_k_min -19
_reflns_limit_l_max 29
_reflns_limit_l_min 0
_reflns_number_gt 11508
_reflns_number_total 20798
_reflns_threshold_expression I>2.00u(I)
_oxford_diffrn_Wilson_B_factor 2.54
_oxford_diffrn_Wilson_scale 68.56
_oxford_refine_ls_scale 0.1692(3)
_oxford_structure_analysis_title 'p-1 in P-1'
_cod_data_source_file ja801619e-file004.cif
_cod_data_source_block CRYSTALS_cif
_cod_original_cell_volume 3413.8(6)
_cod_original_sg_symbol_H-M 'P -1 '
_cod_database_code 4108102

loop_
_symmetry_equiv_pos_as_xyz
x,y,z
-x,-y,-z

loop_
_atom_site_label
_atom_site_type_symbol
_atom_site_fract_x
_atom_site_fract_y
_atom_site_fract_z
_atom_site_U_iso_or_equiv
_atom_site_occupancy
_atom_site_adp_type
_atom_site_refinement_flags_posn
_atom_site_refinement_flags_adp
_atom_site_refinement_flags_occupancy
Ga1 Ga 0.32040(8) 0.39753(7) 0.86597(5) 0.0505 1.0000 Uani . . .
Ga2 Ga 0.43295(6) 0.26071(6) 0.74620(4) 0.0351 1.0000 Uani . . .
Ga3 Ga 0.14346(6) 0.37575(5) 0.74098(4) 0.0371 1.0000 Uani . . .
Ga4 Ga 0.23724(7) 0.16448(6) 0.87831(4) 0.0377 1.0000 Uani . . .
Ga5 Ga 0.24969(6) 0.21846(6) 0.61014(4) 0.0320 1.0000 Uani . . .
Ga6 Ga -0.01809(6) 0.31634(7) 0.61995(5) 0.0488 1.0000 Uani . U .
Ga7 Ga 0.05613(5) 0.12123(5) 0.74365(4) 0.0314 1.0000 Uani . . .
Ga8 Ga 0.15961(7) -0.06501(6) 0.86792(4) 0.0403 1.0000 Uani . . .
Ga9 Ga 0.34535(5) 0.00713(5) 0.74683(4) 0.0331 1.0000 Uani . . .
Ga10 Ga 0.51319(6) 0.11206(7) 0.62649(5) 0.0469 1.0000 Uani . . .
S11 S 0.47683(17) 0.36762(17) 0.81103(12) 0.0523 1.0000 Uani . . .
S12 S 0.18560(19) 0.48626(14) 0.80350(12) 0.0523 1.0000 Uani . . .
S13 S 0.2772(2) 0.27376(17) 0.94248(10) 0.0549 1.0000 Uani . . .
S14 S 0.00542(18) 0.44271(16) 0.67474(14) 0.0595 1.0000 Uani . . .
S15 S 0.09438(13) 0.23655(11) 0.80963(8) 0.0328 1.0000 Uani . . .
S16 S 0.29207(12) 0.33354(11) 0.67585(8) 0.0303 1.0000 Uani . . .
S17 S 0.38648(12) 0.12026(12) 0.81406(8) 0.0332 1.0000 Uani . . .
S18 S 0.1872(2) 0.03158(16) 0.94402(10) 0.0524 1.0000 Uani . . .
S19 S -0.08483(14) 0.18704(16) 0.68049(12) 0.0498 1.0000 Uani . . .
S20 S 0.01056(14) -0.01591(14) 0.80630(11) 0.0433 1.0000 Uani . . .
S21 S 0.10912(15) 0.28123(16) 0.54435(10) 0.0460 1.0000 Uani . . .
S22 S 0.20284(11) 0.07696(11) 0.67758(8) 0.0274 1.0000 Uani . . .
S23 S 0.30317(15) -0.12768(13) 0.81276(11) 0.0456 1.0000 Uani . . .
S24 S 0.39494(15) 0.18129(17) 0.54749(9) 0.0456 1.0000 Uani . . .
S25 S 0.48527(16) -0.03707(16) 0.68312(13) 0.0548 1.0000 Uani . . .
S26 S 0.57819(14) 0.21613(18) 0.68692(11) 0.0507 1.0000 Uani . . .
N27 N 0.3569(11) 0.5016(10) 0.9245(7) 0.116(2) 1.0000 Uiso D U .
N28 N -0.1517(8) 0.3683(6) 0.5609(5) 0.0499(16) 0.736(11) Uiso D U P
N29 N 0.1132(5) -0.1905(5) 0.9216(3) 0.0468(11) 1.0000 Uiso D U .
N30 N 0.6514(7) 0.0623(7) 0.5784(4) 0.0452(16) 0.750(12) Uiso D U P
C31 C 0.4096(8) 0.5747(9) 0.8954(8) 0.120(2) 1.0000 Uiso D U .
C32 C 0.4373(9) 0.6449(10) 0.9320(7) 0.124(2) 1.0000 Uiso D U .
C33 C 0.4024(9) 0.6371(11) 0.9970(8) 0.125(2) 1.0000 Uiso D U .
C34 C 0.3423(9) 0.5650(10) 1.0275(7) 0.123(2) 1.0000 Uiso D U .
C35 C 0.3178(9) 0.4972(11) 0.9868(7) 0.120(2) 1.0000 Uiso D U .
C36 C -0.1687(9) 0.4650(7) 0.5351(6) 0.0505(16) 0.736(11) Uiso D U P
C37 C -0.2669(8) 0.5082(8) 0.5075(6) 0.0514(16) 0.736(11) Uiso D U P
C38 C -0.3509(8) 0.4515(7) 0.5012(6) 0.0530(16) 0.736(11) Uiso D U P
C39 C -0.3320(8) 0.3514(7) 0.5288(6) 0.0538(17) 0.736(11) Uiso D U P
C40 C -0.2340(7) 0.3139(8) 0.5590(6) 0.0520(17) 0.736(11) Uiso D U P
C41 C -0.4574(6) 0.4955(10) 0.4764(4) 0.0544(19) 0.736(11) Uiso D U P
C42 C 0.0652(6) -0.1924(6) 0.9814(4) 0.0497(12) 1.0000 Uiso D U .
C43 C 0.0274(7) -0.2784(5) 1.0127(4) 0.0516(12) 1.0000 Uiso D U .
C44 C 0.0358(7) -0.3661(5) 0.9848(4) 0.0503(11) 1.0000 Uiso D U .
C45 C 0.0858(7) -0.3601(6) 0.9228(4) 0.0516(12) 1.0000 Uiso D U .
C46 C 0.1244(7) -0.2738(5) 0.8937(4) 0.0506(12) 1.0000 Uiso D U .
C47 C -0.0034(7) -0.4579(4) 1.0171(4) 0.0504(13) 1.0000 Uiso D U .
C48 C 0.6569(8) 0.0635(9) 0.5124(5) 0.0471(16) 0.750(12) Uiso D U P
C49 C 0.7388(7) 0.0343(8) 0.6161(5) 0.0487(16) 0.750(12) Uiso D U P
C50 C 0.8378(8) 0.0033(9) 0.5894(5) 0.0507(16) 0.750(12) Uiso D U P
C51 C 0.7554(7) 0.0293(9) 0.4848(5) 0.0490(16) 0.750(12) Uiso D U P
C52 C 0.8498(7) -0.0010(9) 0.5221(4) 0.0512(16) 0.750(12) Uiso D U P
C53 C 0.9570(6) -0.0275(8) 0.4944(6) 0.0534(19) 0.750(12) Uiso D U P
C54 C 0.2989(10) 0.5476(12) 1.0979(8) 0.127(3) 1.0000 Uiso D U .
C55 C 0.5061(9) 0.7260(10) 0.9086(10) 0.128(3) 1.0000 Uiso D U .
C56 C -0.4557(11) 0.5277(14) 0.4984(15) 0.039(3) 0.264(11) Uiso D U P
C57 C -0.3499(14) 0.484(2) 0.5206(10) 0.039(3) 0.264(11) Uiso D U P
C58 C -0.2528(14) 0.487(2) 0.4863(13) 0.039(3) 0.264(11) Uiso D U P
C59 C -0.2396(15) 0.4064(19) 0.6145(11) 0.039(3) 0.264(11) Uiso D U P
C60 C -0.1565(18) 0.440(2) 0.5137(11) 0.038(3) 0.264(11) Uiso D U P
C61 C -0.3335(18) 0.4608(19) 0.5882(10) 0.040(3) 0.264(11) Uiso D U P
N62 N -0.1520(17) 0.3911(18) 0.5761(9) 0.038(3) 0.264(11) Uiso D U P
C63 C 0.7700(16) -0.0116(19) 0.5070(15) 0.039(3) 0.250(12) Uiso D U P
C64 C 0.7307(16) 0.1573(19) 0.5584(15) 0.040(3) 0.250(12) Uiso D U P
C65 C 0.8328(18) 0.1322(17) 0.5331(14) 0.040(3) 0.250(12) Uiso D U P
C66 C 0.9573(12) 0.016(2) 0.4774(8) 0.038(4) 0.250(12) Uiso D U P
C67 C 0.8524(16) 0.0475(18) 0.5028(14) 0.039(3) 0.250(12) Uiso D U P
C68 C 0.6715(19) 0.025(2) 0.5320(15) 0.039(3) 0.250(12) Uiso D U P
N69 N 0.6485(18) 0.1017(17) 0.5655(13) 0.040(3) 0.250(12) Uiso D U P
H311 H 0.4292 0.5790 0.8473 0.1445 1.0000 Uiso . . .
H331 H 0.4221 0.6875 1.0241 0.1496 1.0000 Uiso . . .
H351 H 0.2708 0.4449 1.0041 0.1437 1.0000 Uiso . . .
H421 H 0.0566 -0.1313 1.0035 0.0597 1.0000 Uiso . . .
H431 H -0.0074 -0.2776 1.0574 0.0619 1.0000 Uiso . . .
H451 H 0.0939 -0.4195 0.8989 0.0619 1.0000 Uiso . . .
H461 H 0.1625 -0.2734 0.8499 0.0607 1.0000 Uiso . . .
H471 H -0.0348 -0.4615 1.0629 0.0605 1.0000 Uiso . . .
H541 H 0.2584 0.4882 1.1035 0.1528 1.0000 Uiso . . .
H542 H 0.3605 0.5357 1.1297 0.1528 1.0000 Uiso . . .
H543 H 0.2494 0.6075 1.1068 0.1528 1.0000 Uiso . . .
H551 H 0.5133 0.7663 0.9451 0.1537 1.0000 Uiso . . .
H552 H 0.5794 0.6957 0.8957 0.1537 1.0000 Uiso . . .
H553 H 0.4716 0.7699 0.8694 0.1537 1.0000 Uiso . . .
H301 H 0.7324 0.0359 0.6649 0.0584 0.7500 Uiso . . .
H302 H 0.9017 -0.0165 0.6191 0.0608 0.7500 Uiso . . .
H304 H 0.7590 0.0262 0.4361 0.0588 0.7500 Uiso . . .
H305 H 0.5922 0.0881 0.4839 0.0566 0.7500 Uiso . . .
H691 H 0.7166 0.2244 0.5729 0.0485 0.2500 Uiso . . .
H692 H 0.8916 0.1746 0.5367 0.0483 0.2500 Uiso . . .
H694 H 0.7811 -0.0787 0.4922 0.0464 0.2500 Uiso . . .
H695 H 0.6092 -0.0116 0.5241 0.0469 0.2500 Uiso . . .
H531 H 0.9698 -0.0837 0.4677 0.0641 0.7500 Uiso . . .
H661 H 0.9696 0.0172 0.4287 0.0457 0.2500 Uiso . . .
H621 H -0.2370 0.3781 0.6626 0.0474 0.2640 Uiso . . .
H622 H -0.3915 0.4840 0.6192 0.0483 0.2640 Uiso . . .
H624 H -0.2523 0.5249 0.4404 0.0463 0.2640 Uiso . . .
H625 H -0.0887 0.4413 0.4865 0.0458 0.2640 Uiso . . .
H281 H -0.2241 0.2428 0.5804 0.0624 0.7360 Uiso . . .
H282 H -0.3892 0.3067 0.5268 0.0645 0.7360 Uiso . . .
H284 H -0.2777 0.5814 0.4918 0.0617 0.7360 Uiso . . .
H285 H -0.1088 0.5071 0.5358 0.0606 0.7360 Uiso . . .
H411 H -0.4695 0.5673 0.4568 0.0653 0.7360 Uiso . . .
H562 H -0.4705 0.5455 0.4498 0.0467 0.2640 Uiso . . .

loop_
_atom_site_aniso_label
_atom_site_aniso_U_11
_atom_site_aniso_U_22
_atom_site_aniso_U_33
_atom_site_aniso_U_23
_atom_site_aniso_U_13
_atom_site_aniso_U_12
Ga1 0.0586(5) 0.0484(5) 0.0481(5) -0.0206(4) 0.0081(4) -0.0062(4)
Ga2 0.0256(3) 0.0432(4) 0.0387(4) -0.0134(3) 0.0042(3) -0.0050(3)
Ga3 0.0325(3) 0.0284(3) 0.0477(4) -0.0039(3) 0.0080(3) 0.0033(3)
Ga4 0.0450(4) 0.0370(4) 0.0308(4) -0.0082(3) 0.0071(3) -0.0016(3)
Ga5 0.0270(3) 0.0399(4) 0.0300(4) -0.0037(3) 0.0034(3) -0.0097(3)
Ga6 0.0295(4) 0.0458(5) 0.0641(6) 0.0147(4) -0.0062(4) -0.0022(3)
Ga7 0.0220(3) 0.0317(3) 0.0375(4) 0.0021(3) 0.0049(3) -0.0011(2)
Ga8 0.0444(4) 0.0319(4) 0.0414(4) 0.0004(3) 0.0072(3) -0.0002(3)
Ga9 0.0247(3) 0.0333(4) 0.0403(4) -0.0088(3) 0.0047(3) 0.0031(3)
Ga10 0.0273(3) 0.0647(5) 0.0545(5) -0.0281(4) 0.0159(3) -0.0084(3)
S11 0.0456(10) 0.0601(12) 0.0590(13) -0.0290(10) 0.0029(9) -0.0145(9)
S12 0.0619(12) 0.0338(9) 0.0620(13) -0.0179(9) 0.0107(10) 0.0020(8)
S13 0.0791(15) 0.0541(12) 0.0359(10) -0.0194(9) 0.0055(10) -0.0122(10)
S14 0.0460(11) 0.0371(10) 0.0883(17) 0.0020(10) -0.0089(11) 0.0119(8)
S15 0.0310(7) 0.0281(7) 0.0373(8) -0.0067(6) 0.0128(6) 0.0035(5)
S16 0.0267(7) 0.0296(7) 0.0345(8) -0.0035(6) 0.0053(6) -0.0053(5)
S17 0.0282(7) 0.0351(8) 0.0354(8) -0.0073(6) -0.0023(6) 0.0025(6)
S18 0.0788(14) 0.0443(10) 0.0347(10) -0.0038(8) 0.0108(9) -0.0151(10)
S19 0.0232(7) 0.0518(11) 0.0678(13) 0.0155(9) -0.0055(8) -0.0063(7)
S20 0.0335(8) 0.0377(9) 0.0549(11) 0.0063(8) 0.0085(7) -0.0058(7)
S21 0.0405(9) 0.0549(11) 0.0413(10) 0.0069(8) -0.0085(8) -0.0158(8)
S22 0.0237(6) 0.0309(7) 0.0285(7) -0.0071(5) 0.0044(5) -0.0045(5)
S23 0.0416(9) 0.0299(8) 0.0600(12) 0.0005(8) 0.0067(8) 0.0072(7)
S24 0.0400(9) 0.0677(12) 0.0346(9) -0.0159(8) 0.0156(7) -0.0215(9)
S25 0.0374(9) 0.0493(11) 0.0793(15) -0.0255(10) 0.0223(9) 0.0036(8)
S26 0.0256(7) 0.0734(14) 0.0606(12) -0.0300(11) 0.0127(8) -0.0140(8)

loop_
_atom_type_symbol
_atom_type_scat_dispersion_real
_atom_type_scat_dispersion_imag
_atom_type_scat_Cromer_Mann_a1
_atom_type_scat_Cromer_Mann_b1
_atom_type_scat_Cromer_Mann_a2
_atom_type_scat_Cromer_Mann_b2
_atom_type_scat_Cromer_Mann_a3
_atom_type_scat_Cromer_Mann_b3
_atom_type_scat_Cromer_Mann_a4
_atom_type_scat_Cromer_Mann_b4
_atom_type_scat_Cromer_Mann_c
_atom_type_scat_source
C 0.0033 0.0016 2.3100 20.8439 1.0200 10.2075 1.5886 0.5687 0.8650 51.6512 0.2156 'International Tables Vol C 4.2.6.8 and 6.1.1.4'
H 0.0000 0.0000 0.4930 10.5109 0.3229 26.1257 0.1402 3.1424 0.0408 57.7998 0.0030 'International Tables Vol C 4.2.6.8 and 6.1.1.4'
N 0.0061 0.0033 12.2126 0.0057 3.1322 9.8933 2.0125 28.9975 1.1663 0.5826 -11.5290 'International Tables Vol C 4.2.6.8 and 6.1.1.4'
S 0.1246 0.1234 6.9053 1.4679 5.2034 22.2151 1.4379 0.2536 1.5863 56.1720 0.8669 'International Tables Vol C 4.2.6.8 and 6.1.1.4'
Ga 0.2307 1.6083 15.2354 3.0669 6.7006 0.2412 4.3591 10.7805 2.9623 61.4135 1.7189 'International Tables Vol C 4.2.6.8 and 6.1.1.4'

loop_
_geom_angle_atom_site_label_1
_geom_angle_site_symmetry_1
_geom_angle_atom_site_label_2
_geom_angle_atom_site_label_3
_geom_angle_site_symmetry_3
_geom_angle
_geom_angle_publ_flag
S11 . Ga1 S12 . 114.64(9) yes
S11 . Ga1 S13 . 116.04(10) yes
S12 . Ga1 S13 . 117.48(10) yes
S11 . Ga1 N27 . 102.0(4) yes
S12 . Ga1 N27 . 101.1(4) yes
S13 . Ga1 N27 . 101.8(4) yes
S11 . Ga2 S16 . 110.74(8) yes
S11 . Ga2 S17 . 108.06(8) yes
S16 . Ga2 S17 . 111.42(6) yes
S11 . Ga2 S26 . 108.16(8) yes
S16 . Ga2 S26 . 109.92(8) yes
S17 . Ga2 S26 . 108.44(8) yes
S12 . Ga3 S14 . 109.95(9) yes
S12 . Ga3 S15 . 109.09(8) yes
S14 . Ga3 S15 . 109.37(8) yes
S12 . Ga3 S16 . 108.55(8) yes
S14 . Ga3 S16 . 108.76(9) yes
S15 . Ga3 S16 . 111.11(6) yes
S13 . Ga4 S15 . 109.19(8) yes
S13 . Ga4 S17 . 109.70(8) yes
S15 . Ga4 S17 . 109.43(6) yes
S13 . Ga4 S18 . 108.20(9) yes
S15 . Ga4 S18 . 109.18(8) yes
S17 . Ga4 S18 . 111.12(8) yes
S16 . Ga5 S21 . 111.04(8) yes
S16 . Ga5 S22 . 109.57(6) yes
S21 . Ga5 S22 . 108.04(7) yes
S16 . Ga5 S24 . 107.74(7) yes
S21 . Ga5 S24 . 109.36(8) yes
S22 . Ga5 S24 . 111.11(7) yes
S14 . Ga6 S19 . 115.41(11) yes
S14 . Ga6 S21 . 115.98(9) yes
S19 . Ga6 S21 . 116.91(9) yes
S14 . Ga6 N28 . 104.7(3) yes
S19 . Ga6 N28 . 98.1(2) yes
S21 . Ga6 N28 . 101.8(3) yes
S14 . Ga6 N62 . 91.9(7) yes
S19 . Ga6 N62 . 101.3(6) yes
S21 . Ga6 N62 . 110.9(5) yes
N28 . Ga6 N62 . 13.1(7) yes
S15 . Ga7 S19 . 108.48(8) yes
S15 . Ga7 S20 . 110.48(8) yes
S19 . Ga7 S20 . 107.70(7) yes
S15 . Ga7 S22 . 111.42(6) yes
S19 . Ga7 S22 . 109.93(8) yes
S20 . Ga7 S22 . 108.76(7) yes
S18 . Ga8 S20 . 115.27(9) yes
S18 . Ga8 S23 . 118.11(9) yes
S20 . Ga8 S23 . 114.74(8) yes
S18 . Ga8 N29 . 104.31(18) yes
S20 . Ga8 N29 . 99.1(2) yes
S23 . Ga8 N29 . 101.37(18) yes
S17 . Ga9 S22 . 110.12(6) yes
S17 . Ga9 S23 . 107.60(8) yes
S22 . Ga9 S23 . 111.09(7) yes
S17 . Ga9 S25 . 111.58(8) yes
S22 . Ga9 S25 . 107.70(8) yes
S23 . Ga9 S25 . 108.77(8) yes
S24 . Ga10 S25 . 117.66(9) yes
S24 . Ga10 S26 . 116.45(9) yes
S25 . Ga10 S26 . 115.02(10) yes
S24 . Ga10 N30 . 106.4(2) yes
S25 . Ga10 N30 . 96.3(3) yes
S26 . Ga10 N30 . 100.5(3) yes
S24 . Ga10 N69 . 96.9(8) yes
S25 . Ga10 N69 . 111.9(7) yes
S26 . Ga10 N69 . 94.2(5) yes
N30 . Ga10 N69 . 15.7(6) yes
Ga1 . S11 Ga2 . 101.01(8) yes
Ga1 . S12 Ga3 . 101.83(8) yes
Ga1 . S13 Ga4 . 100.89(9) yes
Ga6 . S14 Ga3 . 101.64(8) yes
Ga3 . S15 Ga4 . 110.07(7) yes
Ga3 . S15 Ga7 . 108.36(7) yes
Ga4 . S15 Ga7 . 108.09(6) yes
Ga2 . S16 Ga5 . 109.07(7) yes
Ga2 . S16 Ga3 . 107.89(7) yes
Ga5 . S16 Ga3 . 109.09(7) yes
Ga2 . S17 Ga9 . 108.15(7) yes
Ga2 . S17 Ga4 . 109.44(7) yes
Ga9 . S17 Ga4 . 109.91(7) yes
Ga4 . S18 Ga8 . 100.15(8) yes
Ga6 . S19 Ga7 . 101.15(7) yes
Ga8 . S20 Ga7 . 101.50(8) yes
Ga6 . S21 Ga5 . 100.79(9) yes
Ga5 . S22 Ga9 . 110.00(6) yes
Ga5 . S22 Ga7 . 109.40(6) yes
Ga9 . S22 Ga7 . 107.87(7) yes
Ga8 . S23 Ga9 . 101.69(7) yes
Ga5 . S24 Ga10 . 100.08(8) yes
Ga10 . S25 Ga9 . 100.74(8) yes
Ga10 . S26 Ga2 . 101.12(7) yes
Ga1 . N27 C31 . 116.9(11) yes
Ga1 . N27 C35 . 119.3(11) yes
C31 . N27 C35 . 123.4(15) yes
Ga6 . N28 C36 . 119.8(7) yes
Ga6 . N28 C40 . 121.4(7) yes
C36 . N28 C40 . 117.3(10) yes
Ga8 . N29 C42 . 123.5(5) yes
Ga8 . N29 C46 . 118.0(5) yes
C42 . N29 C46 . 118.3(7) yes
Ga10 . N30 C48 . 122.8(6) yes
Ga10 . N30 C49 . 116.0(6) yes
C48 . N30 C49 . 121.1(9) yes
N27 . C31 C32 . 119.4(15) yes
N27 . C31 H311 . 120.297 no
C32 . C31 H311 . 120.300 no
C31 . C32 C33 . 116.8(15) yes
C31 . C32 C55 . 126.0(15) yes
C33 . C32 C55 . 117.1(14) yes
C32 . C33 C34 . 124.9(16) yes
C32 . C33 H331 . 117.547 no
C34 . C33 H331 . 117.551 no
C33 . C34 C35 . 114.4(15) yes
C33 . C34 C54 . 130.4(15) yes
C35 . C34 C54 . 115.2(14) yes
C34 . C35 N27 . 120.7(15) yes
C34 . C35 H351 . 119.671 no
N27 . C35 H351 . 119.674 no
N28 . C36 C37 . 122.1(10) yes
N28 . C36 H285 . 118.953 no
C37 . C36 H285 . 118.952 no
C36 . C37 C38 . 121.3(10) yes
C36 . C37 H284 . 119.339 no
C38 . C37 H284 . 119.338 no
C37 . C38 C39 . 115.7(9) yes
C37 . C38 C41 . 122.7(9) yes
C39 . C38 C41 . 121.0(9) yes
C38 . C39 C40 . 120.1(10) yes
C38 . C39 H282 . 119.948 no
C40 . C39 H282 . 119.948 no
C39 . C40 N28 . 123.3(10) yes
C39 . C40 H281 . 118.351 no
N28 . C40 H281 . 118.352 no
C38 . C41 H411 . 120.001 no
C38 . C41 H562 . 126.289 no
N29 . C42 C43 . 120.5(7) yes
N29 . C42 H421 . 119.761 no
C43 . C42 H421 . 119.760 no
C42 . C43 C44 . 123.0(7) yes
C42 . C43 H431 . 118.521 no
C44 . C43 H431 . 118.521 no
C43 . C44 C45 . 114.3(7) yes
C43 . C44 C47 . 123.8(6) yes
C45 . C44 C47 . 121.9(6) yes
C44 . C45 C46 . 121.1(7) yes
C44 . C45 H451 . 119.430 no
C46 . C45 H451 . 119.430 no
C45 . C46 N29 . 122.8(7) yes
C45 . C46 H461 . 118.615 no
N29 . C46 H461 . 118.615 no
C44 . C47 C47 2_547 119.6(8) yes
C44 . C47 H471 . 120.221 no
C47 2_547 C47 H471 . 120.221 no
N30 . C48 C51 . 118.0(10) yes
N30 . C48 H305 . 121.006 no
C51 . C48 H305 . 121.005 no
N30 . C48 H695 . 84.289 no
C51 . C48 H695 . 104.070 no
H305 . C48 H695 . 81.987 no
N30 . C49 C50 . 121.7(10) yes
N30 . C49 H301 . 119.152 no
C50 . C49 H301 . 119.152 no
C49 . C50 C52 . 121.0(9) yes
C49 . C50 H302 . 119.505 no
C52 . C50 H302 . 119.506 no
C48 . C51 C52 . 123.2(9) yes
C48 . C51 H304 . 118.420 no
C52 . C51 H304 . 118.420 no
C51 . C52 C50 . 115.0(9) yes
C51 . C52 C53 . 124.9(9) yes
C50 . C52 C53 . 119.9(9) yes
C52 . C53 C53 2_756 119.4(11) yes
C52 . C53 H531 . 120.291 no
C53 2_756 C53 H531 . 120.290 no
C34 . C54 H541 . 109.465 no
C34 . C54 H542 . 109.467 no
H541 . C54 H542 . 109.479 no
C34 . C54 H543 . 109.463 no
H541 . C54 H543 . 109.477 no
H542 . C54 H543 . 109.477 no
C32 . C55 H551 . 109.467 no
C32 . C55 H552 . 109.459 no
H551 . C55 H552 . 109.452 no
C32 . C55 H553 . 109.479 no
H551 . C55 H553 . 109.494 no
H552 . C55 H553 . 109.475 no
C57 . C56 H411 . 123.865 no
C57 . C56 H562 . 119.998 no
C56 . C57 C58 . 128.1(18) yes
C56 . C57 C61 . 117.8(20) yes
C58 . C57 C61 . 111.3(20) yes
C57 . C58 C60 . 122(2) yes
C57 . C58 H624 . 119.083 no
C60 . C58 H624 . 119.080 no
C57 . C58 H284 . 79.420 no
C60 . C58 H284 . 117.693 no
H624 . C58 H284 . 73.188 no
C61 . C59 N62 . 121(2) yes
C61 . C59 H621 . 119.653 no
N62 . C59 H621 . 119.653 no
C58 . C60 N62 . 121(2) yes
C58 . C60 H625 . 119.255 no
N62 . C60 H625 . 119.252 no
C57 . C61 C59 . 122(2) yes
C57 . C61 H622 . 118.903 no
C59 . C61 H622 . 118.903 no
Ga6 . N62 C60 . 124.9(15) yes
Ga6 . N62 C59 . 117.5(15) yes
C60 . N62 C59 . 117(2) yes
C67 . C63 C68 . 118(2) yes
C67 . C63 H694 . 121.017 no
C68 . C63 H694 . 121.017 no
C65 . C64 N69 . 127(2) yes
C65 . C64 H691 . 116.357 no
N69 . C64 H691 . 116.356 no
C64 . C65 C67 . 119(2) yes
C64 . C65 H692 . 120.425 no
C67 . C65 H692 . 120.425 no
C66 2_756 C66 C67 . 119(2) yes
C66 2_756 C66 H661 . 120.673 no
C67 . C66 H661 . 120.668 no
C66 . C67 C65 . 122(2) yes
C66 . C67 C63 . 122(2) yes
C65 . C67 C63 . 115.8(19) yes
C63 . C68 N69 . 129(2) yes
Ga10 . N69 C64 . 129.4(16) yes
Ga10 . N69 C68 . 121.0(16) yes
C64 . N69 C68 . 109(2) yes

loop_
_geom_bond_atom_site_label_1
_geom_bond_atom_site_label_2
_geom_bond_site_symmetry_2
_geom_bond_distance
_geom_bond_publ_flag
Ga1 S11 . 2.248(2) yes
Ga1 S12 . 2.253(3) yes
Ga1 S13 . 2.236(3) yes
Ga1 N27 . 2.084(14) yes
Ga2 S11 . 2.232(2) yes
Ga2 S16 . 2.3275(18) yes
Ga2 S17 . 2.3230(19) yes
Ga2 S26 . 2.2237(19) yes
Ga3 S12 . 2.231(2) yes
Ga3 S14 . 2.235(2) yes
Ga3 S15 . 2.3286(18) yes
Ga3 S16 . 2.3164(16) yes
Ga4 S13 . 2.232(2) yes
Ga4 S15 . 2.3234(19) yes
Ga4 S17 . 2.3185(17) yes
Ga4 S18 . 2.239(2) yes
Ga5 S16 . 2.3256(18) yes
Ga5 S21 . 2.241(2) yes
Ga5 S22 . 2.3317(17) yes
Ga5 S24 . 2.2395(19) yes
Ga6 S14 . 2.242(3) yes
Ga6 S19 . 2.239(2) yes
Ga6 S21 . 2.242(2) yes
Ga6 N28 . 2.071(10) yes
Ga6 N62 . 2.01(2) yes
Ga7 S15 . 2.3157(19) yes
Ga7 S19 . 2.224(2) yes
Ga7 S20 . 2.2355(19) yes
Ga7 S22 . 2.3169(15) yes
Ga8 S18 . 2.238(2) yes
Ga8 S20 . 2.247(2) yes
Ga8 S23 . 2.238(2) yes
Ga8 N29 . 2.035(7) yes
Ga9 S17 . 2.3208(18) yes
Ga9 S22 . 2.3196(17) yes
Ga9 S23 . 2.228(2) yes
Ga9 S25 . 2.2251(19) yes
Ga10 S24 . 2.235(2) yes
Ga10 S25 . 2.254(3) yes
Ga10 S26 . 2.246(2) yes
Ga10 N30 . 2.054(9) yes
Ga10 N69 . 2.07(2) yes
N27 C31 . 1.324(9) yes
N27 C35 . 1.343(9) yes
N28 C36 . 1.344(8) yes
N28 C40 . 1.344(8) yes
N29 C42 . 1.343(7) yes
N29 C46 . 1.336(7) yes
N30 C48 . 1.343(8) yes
N30 C49 . 1.333(8) yes
C31 C32 . 1.380(9) yes
C31 H311 . 1.000 no
C32 C33 . 1.377(9) yes
C32 C55 . 1.500(9) yes
C33 C34 . 1.378(9) yes
C33 H331 . 1.000 no
C34 C35 . 1.396(9) yes
C34 C54 . 1.516(9) yes
C35 H351 . 1.000 no
C36 C37 . 1.387(8) yes
C36 H285 . 1.000 no
C37 C38 . 1.396(8) yes
C37 H284 . 1.000 no
C38 C39 . 1.396(8) yes
C38 C41 . 1.461(8) yes
C39 C40 . 1.389(8) yes
C39 H282 . 1.000 no
C40 H281 . 1.000 no
C41 H411 . 1.000 no
C42 C43 . 1.383(8) yes
C42 H421 . 1.000 no
C43 C44 . 1.392(7) yes
C43 H431 . 1.000 no
C44 C45 . 1.392(8) yes
C44 C47 . 1.463(7) yes
C45 C46 . 1.378(8) yes
C45 H451 . 1.000 no
C46 H461 . 1.000 no
C47 C47 2_547 1.425(9) yes
C47 H471 . 1.000 no
C48 C51 . 1.395(8) yes
C48 H305 . 1.000 no
C49 C50 . 1.379(8) yes
C49 H301 . 1.000 no
C50 C52 . 1.386(8) yes
C50 H302 . 1.000 no
C51 C52 . 1.403(8) yes
C51 H304 . 1.000 no
C52 C53 . 1.463(8) yes
C53 C53 2_756 1.424(9) yes
C53 H531 . 1.000 no
C54 H541 . 1.000 no
C54 H542 . 1.000 no
C54 H543 . 1.000 no
C55 H551 . 1.000 no
C55 H552 . 1.000 no
C55 H553 . 1.000 no
C56 C57 . 1.434(10) yes
C56 H562 . 1.000 no
C57 C58 . 1.385(10) yes
C57 C61 . 1.384(10) yes
C58 C60 . 1.384(10) yes
C58 H624 . 1.000 no
C59 C61 . 1.384(10) yes
C59 N62 . 1.339(10) yes
C59 H621 . 1.000 no
C60 N62 . 1.346(10) yes
C60 H625 . 1.000 no
C61 H622 . 1.000 no
C63 C67 . 1.378(10) yes
C63 C68 . 1.381(10) yes
C63 H694 . 1.000 no
C64 C65 . 1.384(10) yes
C64 N69 . 1.342(10) yes
C64 H691 . 1.000 no
C65 C67 . 1.383(10) yes
C65 H692 . 1.000 no
C66 C66 2_756 1.413(10) yes
C66 C67 . 1.433(10) yes
C66 H661 . 1.000 no
C68 N69 . 1.336(10) yes
